data_7202459
loop_
_publ_author_name
'Ma, Li'
'Shin, Ji-Young'
'Patrick, Brian O.'
'Dolphin, David'

_publ_section_title
;
 Metal complexes of dipyrromethenes linked by rigid spacer arms
;
_journal_issue 11
_journal_name_full CrystEngComm
_journal_page_first 1531
_journal_paper_doi 10.1039/b814586e
_journal_volume 10
_journal_year 2008
_chemical_formula_sum 'C90 H80 Cl6 Co2 N10'
_chemical_formula_weight 1632.20
_chemical_name_systematic
;
?
;
_space_group_IT_number 2
_symmetry_cell_setting triclinic
_symmetry_space_group_name_Hall '-P 1'
_symmetry_space_group_name_H-M 'P -1'
_atom_sites_solution_hydrogens geom
_atom_sites_solution_primary direct
_atom_sites_solution_secondary difmap
_audit_creation_method SHELXL-97
_cell_angle_alpha 90.743(3)
_cell_angle_beta 92.110(2)
_cell_angle_gamma 102.012(3)
_cell_formula_units_Z 2
_cell_length_a 13.5936(9)
_cell_length_b 18.5791(12)
_cell_length_c 24.3507(17)
_cell_measurement_reflns_used 5025
_cell_measurement_temperature 173(2)
_cell_measurement_theta_max 20.02
_cell_measurement_theta_min 2.22
_cell_volume 6009.9(7)
_computing_structure_refinement 'SHELXL-97 (Sheldrick, 1997)'
_diffrn_ambient_temperature 173(2)
_diffrn_measured_fraction_theta_full 0.989
_diffrn_measured_fraction_theta_max 0.989
_diffrn_measurement_device_type 'Bruker X8 APEX II'
_diffrn_measurement_method 'area detector'
_diffrn_radiation_monochromator graphite
_diffrn_radiation_source 'fine-focus sealed tube'
_diffrn_radiation_type MoK\a
_diffrn_radiation_wavelength 0.71073
_diffrn_reflns_av_R_equivalents 0.0726
_diffrn_reflns_av_sigmaI/netI 0.1653
_diffrn_reflns_limit_h_max 14
_diffrn_reflns_limit_h_min -13
_diffrn_reflns_limit_k_max 19
_diffrn_reflns_limit_k_min -19
_diffrn_reflns_limit_l_max 26
_diffrn_reflns_limit_l_min -26
_diffrn_reflns_number 51369
_diffrn_reflns_theta_full 22.57
_diffrn_reflns_theta_max 22.57
_diffrn_reflns_theta_min 1.72
_exptl_absorpt_coefficient_mu 0.445
_exptl_absorpt_correction_T_max 0.948
_exptl_absorpt_correction_T_min 0.803
_exptl_absorpt_correction_type multi-scan
_exptl_crystal_colour red
_exptl_crystal_density_diffrn 0.902
_exptl_crystal_density_method 'not measured'
_exptl_crystal_description plate
_exptl_crystal_F_000 1692
_exptl_crystal_size_max 0.50
_exptl_crystal_size_mid 0.50
_exptl_crystal_size_min 0.12
_refine_diff_density_max 0.590
_refine_diff_density_min -0.618
_refine_diff_density_rms 0.081
_refine_ls_extinction_method none
_refine_ls_goodness_of_fit_ref 0.953
_refine_ls_hydrogen_treatment constr
_refine_ls_matrix_type full
_refine_ls_number_parameters 977
_refine_ls_number_reflns 15694
_refine_ls_number_restraints 48
_refine_ls_restrained_S_all 0.953
_refine_ls_R_factor_all 0.1361
_refine_ls_R_factor_gt 0.0808
_refine_ls_shift/su_max 0.056
_refine_ls_shift/su_mean 0.001
_refine_ls_structure_factor_coef Fsqd
_refine_ls_weighting_details 'calc w=1/[\s^2^(Fo^2^)+(0.1191P)^2^+0.0000P] where P=(Fo^2^+2Fc^2^)/3'
_refine_ls_weighting_scheme calc
_refine_ls_wR_factor_gt 0.2046
_refine_ls_wR_factor_ref 0.2212
_reflns_number_gt 7524
_reflns_number_total 15694
_reflns_threshold_expression >2sigma(I)
_cod_data_source_file b814586e.txt
_cod_data_source_block compound4a
_cod_original_sg_symbol_H-M P-1
_cod_database_code 7202459

loop_
_symmetry_equiv_pos_as_xyz
'x, y, z'
'-x, -y, -z'

loop_
_atom_site_label
_atom_site_type_symbol
_atom_site_fract_x
_atom_site_fract_y
_atom_site_fract_z
_atom_site_U_iso_or_equiv
_atom_site_adp_type
_atom_site_occupancy
_atom_site_symmetry_multiplicity
_atom_site_calc_flag
_atom_site_refinement_flags
_atom_site_disorder_assembly
_atom_site_disorder_group
C1 C -0.2288(5) -0.7043(4) 0.2337(3) 0.070(2) Uani 1 1 d . . .
H1A H -0.2010 -0.7317 0.2624 0.106 Uiso 1 1 calc R . .
H1B H -0.3007 -0.7255 0.2273 0.106 Uiso 1 1 calc R . .
H1C H -0.2199 -0.6526 0.2453 0.106 Uiso 1 1 calc R . .
C2 C -0.1752(5) -0.7092(4) 0.1818(2) 0.0524(18) Uani 1 1 d . . .
C3 C -0.1768(5) -0.7730(4) 0.1485(3) 0.065(2) Uani 1 1 d . . .
H3 H -0.2125 -0.8214 0.1553 0.078 Uiso 1 1 calc R . .
C4 C -0.1185(5) -0.7521(3) 0.1055(3) 0.0542(18) Uani 1 1 d . . .
C5 C -0.0988(6) -0.7986(4) 0.0579(3) 0.094(3) Uani 1 1 d . . .
H5A H -0.1141 -0.8505 0.0679 0.141 Uiso 1 1 calc R . .
H5B H -0.0278 -0.7843 0.0488 0.141 Uiso 1 1 calc R . .
H5C H -0.1414 -0.7912 0.0261 0.141 Uiso 1 1 calc R . .
C6 C -0.0788(5) -0.6744(3) 0.1128(2) 0.0481(17) Uani 1 1 d . . .
C7 C -0.0164(5) -0.6286(3) 0.0782(2) 0.0510(18) Uani 1 1 d . . .
H7 H 0.0024 -0.6523 0.0466 0.061 Uiso 1 1 calc R . .
C8 C 0.0226(4) -0.5543(3) 0.0827(2) 0.0437(17) Uani 1 1 d . . .
C9 C 0.0921(5) -0.5118(3) 0.0483(2) 0.0448(17) Uani 1 1 d . . .
C10 C 0.1387(5) -0.5379(4) -0.0010(2) 0.059(2) Uani 1 1 d . . .
H10A H 0.1131 -0.5178 -0.0343 0.089 Uiso 1 1 calc R . .
H10B H 0.1216 -0.5918 -0.0033 0.089 Uiso 1 1 calc R . .
H10C H 0.2120 -0.5213 0.0024 0.089 Uiso 1 1 calc R . .
C11 C 0.1122(5) -0.4409(3) 0.0692(2) 0.0499(18) Uani 1 1 d . . .
C12 C 0.0529(5) -0.4413(4) 0.1161(2) 0.0531(18) Uani 1 1 d . . .
C13 C 0.0455(6) -0.3779(3) 0.1533(3) 0.079(2) Uani 1 1 d . . .
H13A H 0.0032 -0.3959 0.1840 0.119 Uiso 1 1 calc R . .
H13B H 0.0154 -0.3424 0.1327 0.119 Uiso 1 1 calc R . .
H13C H 0.1129 -0.3539 0.1675 0.119 Uiso 1 1 calc R . .
C14 C 0.1822(6) -0.3793(4) 0.0487(3) 0.062(2) Uani 1 1 d . . .
C15 C 0.2425(5) -0.3306(4) 0.0301(3) 0.0567(19) Uani 1 1 d . . .
C16 C 0.3175(5) -0.2740(3) 0.0079(3) 0.0559(19) Uani 1 1 d . . .
C17 C 0.3349(5) -0.2744(3) -0.0479(3) 0.0588(19) Uani 1 1 d . . .
H17 H 0.2950 -0.3120 -0.0708 0.071 Uiso 1 1 calc R . .
C18 C 0.4069(5) -0.2232(3) -0.0711(3) 0.060(2) Uani 1 1 d . . .
H18 H 0.4174 -0.2244 -0.1094 0.072 Uiso 1 1 calc R . .
C19 C 0.4650(5) -0.1683(3) -0.0362(2) 0.0516(18) Uani 1 1 d . . .
C20 C 0.4475(5) -0.1656(3) 0.0202(2) 0.0528(18) Uani 1 1 d . . .
C21 C 0.3738(4) -0.2192(3) 0.0425(2) 0.0526(18) Uani 1 1 d . . .
H21 H 0.3621 -0.2185 0.0807 0.063 Uiso 1 1 calc R . .
C22 C 0.5190(5) -0.1023(3) 0.0428(2) 0.0522(19) Uani 1 1 d . . .
C23 C 0.5732(5) -0.0691(3) -0.0016(3) 0.0566(19) Uani 1 1 d . . .
C24 C 0.6455(5) -0.0052(4) 0.0057(3) 0.070(2) Uani 1 1 d . . .
H24 H 0.6816 0.0171 -0.0245 0.085 Uiso 1 1 calc R . .
C25 C 0.6642(6) 0.0254(4) 0.0581(3) 0.072(2) Uani 1 1 d . . .
H25 H 0.7148 0.0689 0.0638 0.087 Uiso 1 1 calc R . .
C26 C 0.6110(5) -0.0057(3) 0.1027(3) 0.063(2) Uani 1 1 d . . .
C27 C 0.5356(5) -0.0702(3) 0.0947(2) 0.062(2) Uani 1 1 d . . .
H27 H 0.4971 -0.0912 0.1245 0.074 Uiso 1 1 calc R . .
C28 C 0.5822(5) -0.0947(4) -0.1028(3) 0.071(2) Uani 1 1 d . . .
H28A H 0.6082 -0.0410 -0.1057 0.086 Uiso 1 1 calc R . .
H28B H 0.5271 -0.1094 -0.1310 0.086 Uiso 1 1 calc R . .
C29 C 0.6638(7) -0.1334(5) -0.1146(3) 0.105(3) Uani 1 1 d . . .
H29A H 0.7180 -0.1202 -0.0863 0.157 Uiso 1 1 calc R . .
H29B H 0.6902 -0.1190 -0.1506 0.157 Uiso 1 1 calc R . .
H29C H 0.6375 -0.1867 -0.1146 0.157 Uiso 1 1 calc R . .
C30 C 0.6273(6) 0.0303(4) 0.1569(3) 0.077(2) Uani 1 1 d . . .
C31 C 0.6417(5) 0.0598(4) 0.2008(3) 0.065(2) Uani 1 1 d . . .
C32 C 0.8497(5) 0.0886(4) 0.2672(3) 0.073(2) Uani 1 1 d . . .
H32A H 0.8870 0.1286 0.2455 0.109 Uiso 1 1 calc R . .
H32B H 0.8344 0.0431 0.2449 0.109 Uiso 1 1 calc R . .
H32C H 0.8906 0.0816 0.2999 0.109 Uiso 1 1 calc R . .
C33 C 0.7529(5) 0.1080(3) 0.2846(3) 0.0500(17) Uani 1 1 d . . .
C34 C 0.6584(5) 0.0941(3) 0.2534(3) 0.0553(19) Uani 1 1 d . . .
C35 C 0.5913(5) 0.1200(3) 0.2848(3) 0.0503(17) Uani 1 1 d . . .
C36 C 0.4845(5) 0.1190(5) 0.2682(3) 0.091(3) Uani 1 1 d . . .
H36A H 0.4803 0.1332 0.2297 0.137 Uiso 1 1 calc R . .
H36B H 0.4589 0.1537 0.2916 0.137 Uiso 1 1 calc R . .
H36C H 0.4441 0.0693 0.2724 0.137 Uiso 1 1 calc R . .
C37 C 0.6456(5) 0.1485(3) 0.3350(2) 0.0425(16) Uani 1 1 d . . .
C38 C 0.6066(4) 0.1761(3) 0.3795(3) 0.0446(16) Uani 1 1 d . . .
H38 H 0.5374 0.1779 0.3756 0.053 Uiso 1 1 calc R . .
C39 C 0.6535(4) 0.2024(3) 0.4304(3) 0.0423(16) Uani 1 1 d . . .
C40 C 0.5029(5) 0.2347(4) 0.4792(3) 0.076(2) Uani 1 1 d . . .
H40A H 0.4631 0.1881 0.4919 0.114 Uiso 1 1 calc R . .
H40B H 0.4767 0.2456 0.4429 0.114 Uiso 1 1 calc R . .
H40C H 0.4985 0.2744 0.5053 0.114 Uiso 1 1 calc R . .
C41 C 0.6103(5) 0.2285(3) 0.4755(3) 0.0484(17) Uani 1 1 d . . .
C42 C 0.6861(5) 0.2481(3) 0.5155(3) 0.0516(17) Uani 1 1 d . . .
H42 H 0.6799 0.2688 0.5508 0.062 Uiso 1 1 calc R . .
C43 C 0.7740(4) 0.2318(3) 0.4945(2) 0.0385(15) Uani 1 1 d . . .
C44 C 0.8754(4) 0.2406(3) 0.5217(3) 0.0564(18) Uani 1 1 d . . .
H44A H 0.9140 0.2097 0.5024 0.085 Uiso 1 1 calc R . .
H44B H 0.8687 0.2256 0.5600 0.085 Uiso 1 1 calc R . .
H44C H 0.9105 0.2922 0.5205 0.085 Uiso 1 1 calc R . .
C45 C -0.3003(5) -0.5295(4) 0.1185(2) 0.078(2) Uani 1 1 d . . .
H45A H -0.2420 -0.5487 0.1073 0.117 Uiso 1 1 calc R . .
H45B H -0.3114 -0.4909 0.0934 0.117 Uiso 1 1 calc R . .
H45C H -0.3601 -0.5695 0.1174 0.117 Uiso 1 1 calc R . .
C46 C -0.2812(5) -0.4983(3) 0.1757(2) 0.0490(17) Uani 1 1 d . . .
C47 C -0.3439(6) -0.4631(4) 0.2049(3) 0.078(2) Uani 1 1 d . . .
H47 H -0.4068 -0.4538 0.1919 0.093 Uiso 1 1 calc R . .
C48 C -0.2997(6) -0.4444(5) 0.2549(3) 0.079(2) Uani 1 1 d . . .
C49 C -0.3396(7) -0.4046(6) 0.3021(3) 0.131(4) Uani 1 1 d . . .
H49A H -0.4122 -0.4085 0.2961 0.196 Uiso 1 1 calc R . .
H49B H -0.3055 -0.3526 0.3033 0.196 Uiso 1 1 calc R . .
H49C H -0.3265 -0.4273 0.3370 0.196 Uiso 1 1 calc R . .
C50 C -0.2079(5) -0.4680(4) 0.2555(2) 0.0530(18) Uani 1 1 d . . .
C51 C -0.1353(6) -0.4599(4) 0.2972(3) 0.0608(19) Uani 1 1 d . . .
H51 H -0.1520 -0.4369 0.3296 0.073 Uiso 1 1 calc R . .
C52 C -0.0427(5) -0.4790(3) 0.3005(2) 0.0479(17) Uani 1 1 d . . .
C53 C 0.0317(6) -0.4245(4) 0.3970(3) 0.080(2) Uani 1 1 d . . .
H53A H 0.0374 -0.4592 0.4263 0.121 Uiso 1 1 calc R . .
H53B H -0.0314 -0.4073 0.4000 0.121 Uiso 1 1 calc R . .
H53C H 0.0887 -0.3824 0.4004 0.121 Uiso 1 1 calc R . .
C54 C 0.0323(6) -0.4616(3) 0.3431(2) 0.057(2) Uani 1 1 d . . .
C55 C 0.1145(5) -0.4910(3) 0.3246(2) 0.0496(18) Uani 1 1 d . . .
C56 C 0.0869(5) -0.5246(3) 0.2720(3) 0.0474(17) Uani 1 1 d . . .
C57 C 0.1429(5) -0.5651(4) 0.2374(3) 0.069(2) Uani 1 1 d . . .
H57A H 0.1257 -0.6175 0.2459 0.103 Uiso 1 1 calc R . .
H57B H 0.2153 -0.5465 0.2444 0.103 Uiso 1 1 calc R . .
H57C H 0.1255 -0.5584 0.1987 0.103 Uiso 1 1 calc R . .
C58 C 0.2102(6) -0.4880(3) 0.3511(3) 0.0527(19) Uani 1 1 d . . .
C59 C 0.2913(5) -0.4857(3) 0.3727(3) 0.055(2) Uani 1 1 d . . .
C60 C 0.3876(4) -0.4880(3) 0.3967(2) 0.0436(17) Uani 1 1 d . . .
C61 C 0.4079(6) -0.5569(4) 0.4124(3) 0.058(2) Uani 1 1 d . . .
H61 H 0.3559 -0.5996 0.4075 0.070 Uiso 1 1 calc R . .
C62 C 0.4994(5) -0.5641(3) 0.4343(2) 0.0464(17) Uani 1 1 d . . .
H62 H 0.5124 -0.6110 0.4430 0.056 Uiso 1 1 calc R . .
C63 C 0.5735(5) -0.4996(3) 0.4436(2) 0.0399(15) Uani 1 1 d . . .
C64 C 0.5561(4) -0.4312(3) 0.4295(2) 0.0344(14) Uiso 1 1 d . . .
C65 C 0.4646(4) -0.4252(3) 0.4059(2) 0.0418(16) Uani 1 1 d . . .
H65 H 0.4534 -0.3783 0.3958 0.050 Uiso 1 1 calc R . .
C66 C 0.6491(4) -0.3796(3) 0.4442(2) 0.0332(14) Uani 1 1 d . . .
C67 C 0.7165(4) -0.4193(3) 0.4660(2) 0.0337(14) Uiso 1 1 d . . .
C68 C 0.8104(4) -0.3849(3) 0.4850(2) 0.0500(17) Uani 1 1 d . . .
H68 H 0.8546 -0.4127 0.5013 0.060 Uiso 1 1 calc R . .
C69 C 0.8407(5) -0.3109(3) 0.4806(3) 0.0475(17) Uani 1 1 d . . .
H69 H 0.9063 -0.2871 0.4936 0.057 Uiso 1 1 calc R . .
C70 C 0.7747(5) -0.2692(3) 0.4568(2) 0.0466(17) Uani 1 1 d . . .
C71 C 0.6794(4) -0.3026(3) 0.4386(2) 0.0395(15) Uani 1 1 d . . .
H71 H 0.6349 -0.2748 0.4227 0.047 Uiso 1 1 calc R . .
C72 C 0.7167(5) -0.5532(3) 0.4818(3) 0.0566(18) Uani 1 1 d . . .
H72A H 0.6650 -0.5937 0.4957 0.068 Uiso 1 1 calc R . .
H72B H 0.7671 -0.5363 0.5121 0.068 Uiso 1 1 calc R . .
C73 C 0.7670(6) -0.5818(4) 0.4356(3) 0.078(2) Uani 1 1 d . . .
H73A H 0.7167 -0.6019 0.4065 0.117 Uiso 1 1 calc R . .
H73B H 0.8002 -0.6206 0.4488 0.117 Uiso 1 1 calc R . .
H73C H 0.8172 -0.5416 0.4211 0.117 Uiso 1 1 calc R . .
C74 C 0.8107(5) -0.1897(3) 0.4503(3) 0.0519(18) Uani 1 1 d . . .
C75 C 0.8420(4) -0.1259(3) 0.4437(2) 0.0472(17) Uani 1 1 d . . .
C76 C 0.7116(5) -0.0078(3) 0.4238(3) 0.075(2) Uani 1 1 d . . .
H76A H 0.6925 0.0308 0.4462 0.112 Uiso 1 1 calc R . .
H76B H 0.6831 -0.0561 0.4387 0.112 Uiso 1 1 calc R . .
H76C H 0.6857 -0.0055 0.3859 0.112 Uiso 1 1 calc R . .
C77 C 0.8237(4) 0.0032(3) 0.4245(2) 0.0423(16) Uani 1 1 d . . .
C78 C 0.8804(5) -0.0512(3) 0.4343(2) 0.0421(16) Uani 1 1 d . . .
C79 C 0.9814(5) -0.0160(3) 0.4302(2) 0.0436(16) Uani 1 1 d . . .
C80 C 1.0716(5) -0.0505(3) 0.4375(3) 0.0610(19) Uani 1 1 d . . .
H80A H 1.0602 -0.0865 0.4669 0.091 Uiso 1 1 calc R . .
H80B H 1.1312 -0.0122 0.4473 0.091 Uiso 1 1 calc R . .
H80C H 1.0823 -0.0752 0.4031 0.091 Uiso 1 1 calc R . .
C81 C 0.9809(4) 0.0581(3) 0.4186(2) 0.0382(15) Uani 1 1 d . . .
C82 C 1.0647(4) 0.1141(3) 0.4106(2) 0.0406(16) Uani 1 1 d . . .
H82 H 1.1281 0.1008 0.4161 0.049 Uiso 1 1 calc R . .
C83 C 1.0685(5) 0.1868(3) 0.3958(2) 0.0422(16) Uani 1 1 d . . .
C84 C 1.2630(5) 0.2317(3) 0.3946(3) 0.067(2) Uani 1 1 d . . .
H84A H 1.3026 0.2563 0.3648 0.101 Uiso 1 1 calc R . .
H84B H 1.2640 0.1792 0.3936 0.101 Uiso 1 1 calc R . .
H84C H 1.2921 0.2534 0.4300 0.101 Uiso 1 1 calc R . .
C85 C 1.1564(4) 0.2415(3) 0.3878(2) 0.0450(16) Uani 1 1 d . . .
C86 C 1.1228(5) 0.3042(3) 0.3734(2) 0.0466(17) Uani 1 1 d . . .
H86 H 1.1639 0.3504 0.3651 0.056 Uiso 1 1 calc R . .
C87 C 1.0175(4) 0.2876(3) 0.3733(2) 0.0362(15) Uani 1 1 d . . .
C88 C 0.9478(5) 0.3355(3) 0.3601(3) 0.0583(19) Uani 1 1 d . . .
H88A H 0.8795 0.3110 0.3691 0.087 Uiso 1 1 calc R . .
H88B H 0.9494 0.3461 0.3207 0.087 Uiso 1 1 calc R . .
H88C H 0.9678 0.3817 0.3814 0.087 Uiso 1 1 calc R . .
N1 N -0.1177(3) -0.6498(2) 0.16067(18) 0.0414(13) Uani 1 1 d . . .
N2 N -0.0008(3) -0.5096(3) 0.12481(18) 0.0440(13) Uani 1 1 d . . .
N9 N 0.5419(4) -0.1093(3) -0.04924(19) 0.0559(15) Uani 1 1 d . . .
N3 N 0.7447(4) 0.1405(2) 0.3318(2) 0.0439(13) Uani 1 1 d . . .
N4 N 0.7557(3) 0.2040(2) 0.44306(18) 0.0385(12) Uani 1 1 d . . .
N5 N -0.1985(4) -0.5026(3) 0.20534(19) 0.0478(14) Uani 1 1 d . . .
N6 N -0.0069(4) -0.5182(2) 0.25706(18) 0.0439(13) Uani 1 1 d . . .
N10 N 0.6697(4) -0.4930(2) 0.46638(19) 0.0421(13) Uani 1 1 d . . .
N7 N 0.8828(3) 0.0683(2) 0.41499(18) 0.0366(12) Uani 1 1 d . . .
N8 N 0.9827(3) 0.2173(2) 0.38729(17) 0.0340(12) Uani 1 1 d . . .
Co1 Co -0.08389(6) -0.54627(4) 0.18673(3) 0.0438(3) Uani 1 1 d . . .
Co2 Co 0.84384(6) 0.16105(4) 0.39477(3) 0.0372(3) Uani 1 1 d . . .
C89 C 0.5191(6) 0.3749(4) 0.2575(2) 0.108(3) Uani 1 1 d D . .
H89 H 0.5793 0.4154 0.2531 0.129 Uiso 1 1 calc R . .
Cl1 Cl 0.54956(19) 0.32459(14) 0.31196(9) 0.1115(8) Uani 1 1 d D . .
Cl2 Cl 0.5024(2) 0.32601(18) 0.19621(10) 0.1494(12) Uani 1 1 d D . .
Cl3 Cl 0.4226(3) 0.4176(3) 0.27106(12) 0.2114(19) Uani 1 1 d D . .
C90A C 0.1454(6) 0.1933(5) 0.2477(5) 0.080(5) Uiso 0.50 1 d PD A 1
H90A H 0.1210 0.2094 0.2832 0.096 Uiso 0.50 1 calc PR A 1
Cl4A Cl 0.1452(5) 0.1023(4) 0.2547(3) 0.173(3) Uiso 0.50 1 d PD A 1
Cl5A Cl 0.2638(4) 0.2449(3) 0.2425(2) 0.145(2) Uiso 0.50 1 d PD A 1
Cl6A Cl 0.0629(5) 0.2121(4) 0.1980(3) 0.153(2) Uiso 0.50 1 d PD A 1
C90B C 0.0937(13) 0.2219(6) 0.1770(4) 0.136(10) Uiso 0.50 1 d PD B 2
H90B H 0.0306 0.2397 0.1679 0.163 Uiso 0.50 1 calc PR B 2
Cl6B Cl 0.1831(5) 0.2790(4) 0.1424(3) 0.172(3) Uiso 0.50 1 d PD B 2
Cl4B Cl 0.0665(5) 0.1321(4) 0.1553(3) 0.176(3) Uiso 0.50 1 d PD B 2
Cl5B Cl 0.1080(6) 0.2317(4) 0.2467(3) 0.176(3) Uiso 0.50 1 d PD B 2

loop_
_atom_site_aniso_label
_atom_site_aniso_U_11
_atom_site_aniso_U_22
_atom_site_aniso_U_33
_atom_site_aniso_U_23
_atom_site_aniso_U_13
_atom_site_aniso_U_12
C1 0.070(5) 0.076(5) 0.061(5) 0.006(4) 0.008(4) 0.003(4)
C2 0.052(5) 0.059(4) 0.041(4) 0.008(4) 0.015(3) -0.002(4)
C3 0.070(5) 0.052(5) 0.062(5) 0.002(4) -0.003(4) -0.011(4)
C4 0.061(5) 0.040(4) 0.055(4) -0.004(4) 0.009(4) -0.007(3)
C5 0.124(8) 0.051(5) 0.087(6) -0.030(4) 0.012(5) -0.025(5)
C6 0.040(4) 0.052(4) 0.046(4) -0.003(3) 0.006(3) -0.004(3)
C7 0.054(5) 0.056(5) 0.038(4) -0.010(3) 0.003(3) 0.000(4)
C8 0.047(4) 0.043(4) 0.034(4) -0.008(3) 0.002(3) -0.009(3)
C9 0.048(4) 0.049(4) 0.030(3) -0.002(3) -0.001(3) -0.005(3)
C10 0.053(5) 0.079(5) 0.037(4) -0.006(3) 0.016(3) -0.007(4)
C11 0.044(4) 0.052(4) 0.044(4) 0.003(3) -0.003(3) -0.012(3)
C12 0.052(4) 0.060(5) 0.042(4) -0.009(4) -0.003(3) 0.001(4)
C13 0.101(6) 0.049(4) 0.076(5) -0.010(4) 0.016(5) -0.013(4)
C14 0.069(5) 0.065(5) 0.045(4) -0.001(4) -0.011(4) 0.002(4)
C15 0.055(5) 0.051(4) 0.052(4) -0.005(3) 0.005(4) -0.015(4)
C16 0.045(4) 0.052(4) 0.059(5) -0.001(4) -0.003(4) -0.016(4)
C17 0.057(5) 0.062(5) 0.045(4) -0.010(4) 0.001(4) -0.014(4)
C18 0.066(5) 0.065(5) 0.040(4) -0.010(4) 0.003(4) -0.007(4)
C19 0.052(4) 0.055(4) 0.041(4) 0.002(3) 0.001(3) -0.006(4)
C20 0.058(5) 0.052(4) 0.039(4) -0.002(3) 0.002(3) -0.009(4)
C21 0.051(4) 0.054(4) 0.045(4) 0.009(3) 0.004(3) -0.007(3)
C22 0.067(5) 0.039(4) 0.040(4) -0.002(3) -0.015(4) -0.012(3)
C23 0.051(4) 0.058(4) 0.050(4) 0.001(4) 0.006(4) -0.014(4)
C24 0.060(5) 0.075(5) 0.060(5) 0.001(4) 0.003(4) -0.022(4)
C25 0.081(6) 0.059(5) 0.057(5) -0.007(4) -0.006(4) -0.027(4)
C26 0.066(5) 0.053(4) 0.057(5) -0.018(4) -0.007(4) -0.014(4)
C27 0.062(5) 0.070(5) 0.042(4) 0.000(4) 0.000(3) -0.013(4)
C28 0.057(5) 0.100(6) 0.050(5) -0.001(4) 0.011(4) -0.001(5)
C29 0.112(8) 0.119(7) 0.081(6) 0.005(5) 0.019(6) 0.017(6)
C30 0.073(6) 0.074(5) 0.067(5) -0.002(5) -0.012(4) -0.022(4)
C31 0.071(6) 0.064(5) 0.046(5) -0.011(4) -0.019(4) -0.015(4)
C32 0.071(6) 0.083(5) 0.062(5) -0.014(4) -0.005(4) 0.012(4)
C33 0.048(5) 0.043(4) 0.053(4) 0.005(3) 0.001(4) -0.004(3)
C34 0.051(5) 0.046(4) 0.055(5) 0.008(4) -0.021(4) -0.018(3)
C35 0.034(4) 0.062(4) 0.050(4) -0.003(3) -0.005(4) -0.002(3)
C36 0.055(5) 0.133(7) 0.079(6) -0.004(5) -0.027(4) 0.010(5)
C37 0.033(4) 0.045(4) 0.043(4) 0.009(3) -0.009(3) -0.004(3)
C38 0.025(4) 0.056(4) 0.051(4) 0.006(3) -0.005(3) 0.006(3)
C39 0.022(4) 0.040(4) 0.064(5) 0.005(3) -0.003(3) 0.003(3)
C40 0.058(5) 0.075(5) 0.099(6) 0.005(4) 0.014(4) 0.020(4)
C41 0.042(4) 0.051(4) 0.057(4) 0.011(3) 0.009(4) 0.018(3)
C42 0.062(5) 0.050(4) 0.042(4) 0.000(3) 0.003(4) 0.011(4)
C43 0.037(4) 0.028(3) 0.051(4) 0.001(3) 0.002(3) 0.008(3)
C44 0.049(5) 0.057(4) 0.062(4) -0.011(3) -0.021(4) 0.015(3)
C45 0.068(5) 0.123(7) 0.043(4) -0.006(4) -0.002(4) 0.022(5)
C46 0.050(5) 0.072(5) 0.026(4) 0.001(3) 0.006(3) 0.015(4)
C47 0.069(5) 0.131(7) 0.047(5) 0.000(5) 0.014(4) 0.050(5)
C48 0.082(6) 0.130(7) 0.037(5) -0.010(4) 0.011(4) 0.052(5)
C49 0.116(8) 0.238(12) 0.066(6) -0.049(7) -0.008(5) 0.104(8)
C50 0.056(5) 0.082(5) 0.030(4) -0.009(3) 0.001(4) 0.037(4)
C51 0.063(5) 0.078(5) 0.045(4) -0.008(4) 0.015(4) 0.021(4)
C52 0.054(5) 0.041(4) 0.043(4) -0.001(3) 0.003(4) -0.003(3)
C53 0.084(6) 0.091(6) 0.062(5) -0.030(4) -0.002(4) 0.011(5)
C54 0.071(5) 0.054(4) 0.029(4) -0.011(3) -0.011(4) -0.019(4)
C55 0.052(5) 0.048(4) 0.039(4) -0.003(3) -0.010(4) -0.011(3)
C56 0.042(4) 0.049(4) 0.048(4) -0.003(3) 0.005(4) 0.002(3)
C57 0.050(5) 0.095(6) 0.062(5) -0.018(4) -0.001(4) 0.017(4)
C58 0.052(5) 0.046(4) 0.049(4) -0.003(3) 0.003(4) -0.014(4)
C59 0.042(5) 0.054(4) 0.055(5) -0.009(3) -0.001(4) -0.020(4)
C60 0.041(4) 0.044(4) 0.034(3) -0.004(3) 0.005(3) -0.017(3)
C61 0.062(5) 0.045(5) 0.054(4) -0.020(4) 0.000(4) -0.018(4)
C62 0.054(5) 0.026(3) 0.054(4) 0.003(3) 0.010(4) -0.005(3)
C63 0.045(4) 0.036(4) 0.036(4) 0.001(3) 0.004(3) 0.002(3)
C65 0.049(4) 0.038(4) 0.035(3) 0.005(3) 0.004(3) 0.000(3)
C66 0.034(4) 0.028(3) 0.032(3) -0.002(3) 0.012(3) -0.007(3)
C68 0.046(4) 0.039(4) 0.068(4) 0.001(3) 0.004(3) 0.015(3)
C69 0.037(4) 0.030(4) 0.075(5) -0.002(3) -0.001(3) 0.007(3)
C70 0.037(4) 0.034(4) 0.061(4) -0.004(3) 0.002(3) -0.009(3)
C71 0.037(4) 0.040(4) 0.040(4) 0.000(3) 0.004(3) 0.006(3)
C72 0.059(5) 0.039(4) 0.070(5) 0.007(4) 0.006(4) 0.006(3)
C73 0.087(6) 0.054(5) 0.104(6) 0.005(4) 0.034(5) 0.035(4)
C74 0.047(4) 0.039(4) 0.065(5) 0.002(3) -0.004(3) -0.001(3)
C75 0.036(4) 0.034(4) 0.065(4) -0.003(3) -0.004(3) -0.005(3)
C76 0.052(5) 0.047(4) 0.118(6) 0.012(4) -0.004(4) -0.005(4)
C77 0.022(4) 0.047(4) 0.054(4) 0.002(3) -0.004(3) -0.001(3)
C78 0.039(4) 0.028(4) 0.054(4) 0.001(3) -0.006(3) -0.001(3)
C79 0.043(4) 0.039(4) 0.049(4) -0.005(3) -0.005(3) 0.010(3)
C80 0.053(5) 0.033(4) 0.096(5) -0.003(4) 0.002(4) 0.008(3)
C81 0.039(4) 0.023(3) 0.050(4) -0.001(3) -0.003(3) 0.001(3)
C82 0.042(4) 0.034(4) 0.047(4) -0.006(3) -0.008(3) 0.013(3)
C83 0.043(4) 0.033(4) 0.047(4) 0.002(3) -0.003(3) 0.002(3)
C84 0.039(5) 0.047(4) 0.110(6) 0.009(4) -0.002(4) -0.004(3)
C85 0.033(4) 0.038(4) 0.058(4) -0.002(3) -0.004(3) -0.004(3)
C86 0.040(4) 0.035(4) 0.056(4) -0.004(3) -0.004(3) -0.011(3)
C87 0.037(4) 0.020(3) 0.049(4) -0.001(3) -0.007(3) 0.004(3)
C88 0.041(4) 0.038(4) 0.093(5) 0.003(4) 0.001(4) 0.001(3)
N1 0.033(3) 0.052(3) 0.034(3) -0.001(3) 0.001(2) -0.004(3)
N2 0.045(3) 0.042(3) 0.039(3) -0.007(3) 0.003(2) -0.004(3)
N9 0.060(4) 0.065(4) 0.033(3) -0.005(3) 0.007(3) -0.011(3)
N3 0.040(4) 0.041(3) 0.045(3) -0.007(3) 0.000(3) -0.004(2)
N4 0.037(3) 0.039(3) 0.037(3) 0.006(2) -0.001(2) 0.002(2)
N5 0.056(4) 0.058(3) 0.027(3) -0.001(3) 0.001(3) 0.007(3)
N6 0.059(4) 0.040(3) 0.032(3) -0.003(2) 0.008(3) 0.007(3)
N10 0.047(3) 0.028(3) 0.050(3) -0.002(2) 0.000(3) 0.004(2)
N7 0.026(3) 0.030(3) 0.050(3) -0.002(2) -0.001(2) -0.001(2)
N8 0.026(3) 0.028(3) 0.047(3) 0.005(2) -0.001(2) 0.004(2)
Co1 0.0444(6) 0.0503(5) 0.0329(5) -0.0060(4) 0.0032(4) 0.0014(4)
Co2 0.0300(5) 0.0327(5) 0.0457(5) -0.0013(4) -0.0038(4) 0.0005(4)
C89 0.124(8) 0.130(8) 0.080(6) -0.001(6) 0.027(6) 0.049(6)
Cl1 0.135(2) 0.130(2) 0.0799(16) 0.0080(14) 0.0083(15) 0.0485(17)
Cl2 0.165(3) 0.213(3) 0.0814(18) -0.0287(19) -0.0025(17) 0.067(2)
Cl3 0.241(4) 0.350(5) 0.108(2) 0.018(3) 0.031(2) 0.207(4)

loop_
_atom_type_symbol
_atom_type_description
_atom_type_scat_dispersion_real
_atom_type_scat_dispersion_imag
_atom_type_scat_source
C C 0.0033 0.0016 'International Tables Vol C Tables 4.2.6.8 and 6.1.1.4'
H H 0.0000 0.0000 'International Tables Vol C Tables 4.2.6.8 and 6.1.1.4'
N N 0.0061 0.0033 'International Tables Vol C Tables 4.2.6.8 and 6.1.1.4'
Co Co 0.3494 0.9721 'International Tables Vol C Tables 4.2.6.8 and 6.1.1.4'
Cl Cl 0.1484 0.1585 'International Tables Vol C Tables 4.2.6.8 and 6.1.1.4'

loop_
_geom_angle_atom_site_label_1
_geom_angle_atom_site_label_2
_geom_angle_atom_site_label_3
_geom_angle
_geom_angle_site_symmetry_1
_geom_angle_site_symmetry_3
_geom_angle_publ_flag
C2 C1 H1A 109.5 . . ?
C2 C1 H1B 109.5 . . ?
H1A C1 H1B 109.5 . . ?
C2 C1 H1C 109.5 . . ?
H1A C1 H1C 109.5 . . ?
H1B C1 H1C 109.5 . . ?
N1 C2 C3 111.1(5) . . ?
N1 C2 C1 121.3(6) . . ?
C3 C2 C1 127.6(6) . . ?
C4 C3 C2 107.6(5) . . ?
C4 C3 H3 126.2 . . ?
C2 C3 H3 126.2 . . ?
C3 C4 C6 106.6(6) . . ?
C3 C4 C5 128.1(6) . . ?
C6 C4 C5 125.3(6) . . ?
C4 C5 H5A 109.5 . . ?
C4 C5 H5B 109.5 . . ?
H5A C5 H5B 109.5 . . ?
C4 C5 H5C 109.5 . . ?
H5A C5 H5C 109.5 . . ?
H5B C5 H5C 109.5 . . ?
C7 C6 N1 124.0(5) . . ?
C7 C6 C4 127.4(6) . . ?
N1 C6 C4 108.6(5) . . ?
C8 C7 C6 129.9(6) . . ?
C8 C7 H7 115.1 . . ?
C6 C7 H7 115.1 . . ?
C7 C8 N2 123.2(5) . . ?
C7 C8 C9 127.1(6) . . ?
N2 C8 C9 109.6(5) . . ?
C11 C9 C8 107.1(5) . . ?
C11 C9 C10 125.6(5) . . ?
C8 C9 C10 127.3(5) . . ?
C9 C10 H10A 109.5 . . ?
C9 C10 H10B 109.5 . . ?
H10A C10 H10B 109.5 . . ?
C9 C10 H10C 109.5 . . ?
H10A C10 H10C 109.5 . . ?
H10B C10 H10C 109.5 . . ?
C9 C11 C12 106.6(5) . . ?
C9 C11 C14 126.5(6) . . ?
C12 C11 C14 126.9(6) . . ?
N2 C12 C11 110.8(5) . . ?
N2 C12 C13 120.9(6) . . ?
C11 C12 C13 128.3(6) . . ?
C12 C13 H13A 109.5 . . ?
C12 C13 H13B 109.5 . . ?
H13A C13 H13B 109.5 . . ?
C12 C13 H13C 109.5 . . ?
H13A C13 H13C 109.5 . . ?
H13B C13 H13C 109.5 . . ?
C15 C14 C11 176.6(8) . . ?
C14 C15 C16 177.9(8) . . ?
C17 C16 C21 120.2(5) . . ?
C17 C16 C15 119.8(5) . . ?
C21 C16 C15 119.9(6) . . ?
C18 C17 C16 122.5(5) . . ?
C18 C17 H17 118.8 . . ?
C16 C17 H17 118.8 . . ?
C17 C18 C19 117.6(6) . . ?
C17 C18 H18 121.2 . . ?
C19 C18 H18 121.2 . . ?
N9 C19 C18 129.2(5) . . ?
N9 C19 C20 109.7(5) . . ?
C18 C19 C20 121.1(5) . . ?
C21 C20 C19 119.8(5) . . ?
C21 C20 C22 134.1(6) . . ?
C19 C20 C22 106.1(5) . . ?
C20 C21 C16 118.8(6) . . ?
C20 C21 H21 120.6 . . ?
C16 C21 H21 120.6 . . ?
C27 C22 C23 120.2(5) . . ?
C27 C22 C20 133.1(6) . . ?
C23 C22 C20 106.5(5) . . ?
N9 C23 C24 128.7(6) . . ?
N9 C23 C22 110.0(5) . . ?
C24 C23 C22 121.3(6) . . ?
C23 C24 C25 118.3(6) . . ?
C23 C24 H24 120.9 . . ?
C25 C24 H24 120.9 . . ?
C24 C25 C26 121.8(6) . . ?
C24 C25 H25 119.1 . . ?
C26 C25 H25 119.1 . . ?
C25 C26 C27 119.6(6) . . ?
C25 C26 C30 120.8(6) . . ?
C27 C26 C30 119.5(6) . . ?
C22 C27 C26 118.8(6) . . ?
C22 C27 H27 120.6 . . ?
C26 C27 H27 120.6 . . ?
N9 C28 C29 113.7(7) . . ?
N9 C28 H28A 108.8 . . ?
C29 C28 H28A 108.8 . . ?
N9 C28 H28B 108.8 . . ?
C29 C28 H28B 108.8 . . ?
H28A C28 H28B 107.7 . . ?
C28 C29 H29A 109.5 . . ?
C28 C29 H29B 109.5 . . ?
H29A C29 H29B 109.5 . . ?
C28 C29 H29C 109.5 . . ?
H29A C29 H29C 109.5 . . ?
H29B C29 H29C 109.5 . . ?
C31 C30 C26 179.3(8) . . ?
C30 C31 C34 179.3(8) . . ?
C33 C32 H32A 109.5 . . ?
C33 C32 H32B 109.5 . . ?
H32A C32 H32B 109.5 . . ?
C33 C32 H32C 109.5 . . ?
H32A C32 H32C 109.5 . . ?
H32B C32 H32C 109.5 . . ?
N3 C33 C34 110.7(6) . . ?
N3 C33 C32 122.9(6) . . ?
C34 C33 C32 126.4(6) . . ?
C35 C34 C31 128.4(6) . . ?
C35 C34 C33 106.6(6) . . ?
C31 C34 C33 125.0(7) . . ?
C34 C35 C37 106.2(6) . . ?
C34 C35 C36 125.3(6) . . ?
C37 C35 C36 128.5(7) . . ?
C35 C36 H36A 109.5 . . ?
C35 C36 H36B 109.5 . . ?
H36A C36 H36B 109.5 . . ?
C35 C36 H36C 109.5 . . ?
H36A C36 H36C 109.5 . . ?
H36B C36 H36C 109.5 . . ?
C38 C37 N3 125.0(5) . . ?
C38 C37 C35 126.4(6) . . ?
N3 C37 C35 108.6(6) . . ?
C37 C38 C39 129.7(6) . . ?
C37 C38 H38 115.1 . . ?
C39 C38 H38 115.1 . . ?
C41 C39 C38 128.0(6) . . ?
C41 C39 N4 109.4(5) . . ?
C38 C39 N4 122.6(6) . . ?
C41 C40 H40A 109.5 . . ?
C41 C40 H40B 109.5 . . ?
H40A C40 H40B 109.5 . . ?
C41 C40 H40C 109.5 . . ?
H40A C40 H40C 109.5 . . ?
H40B C40 H40C 109.5 . . ?
C42 C41 C39 106.7(6) . . ?
C42 C41 C40 127.0(6) . . ?
C39 C41 C40 126.3(6) . . ?
C41 C42 C43 107.5(5) . . ?
C41 C42 H42 126.3 . . ?
C43 C42 H42 126.3 . . ?
N4 C43 C42 110.2(5) . . ?
N4 C43 C44 120.8(5) . . ?
C42 C43 C44 128.9(6) . . ?
C43 C44 H44A 109.5 . . ?
C43 C44 H44B 109.5 . . ?
H44A C44 H44B 109.5 . . ?
C43 C44 H44C 109.5 . . ?
H44A C44 H44C 109.5 . . ?
H44B C44 H44C 109.5 . . ?
C46 C45 H45A 109.5 . . ?
C46 C45 H45B 109.5 . . ?
H45A C45 H45B 109.5 . . ?
C46 C45 H45C 109.5 . . ?
H45A C45 H45C 109.5 . . ?
H45B C45 H45C 109.5 . . ?
N5 C46 C47 111.5(5) . . ?
N5 C46 C45 121.9(6) . . ?
C47 C46 C45 126.5(7) . . ?
C48 C47 C46 107.7(7) . . ?
C48 C47 H47 126.2 . . ?
C46 C47 H47 126.1 . . ?
C47 C48 C50 106.3(6) . . ?
C47 C48 C49 127.5(7) . . ?
C50 C48 C49 126.2(7) . . ?
C48 C49 H49A 109.5 . . ?
C48 C49 H49B 109.5 . . ?
H49A C49 H49B 109.5 . . ?
C48 C49 H49C 109.5 . . ?
H49A C49 H49C 109.5 . . ?
H49B C49 H49C 109.5 . . ?
C51 C50 N5 122.6(6) . . ?
C51 C50 C48 128.1(6) . . ?
N5 C50 C48 109.4(6) . . ?
C50 C51 C52 131.7(6) . . ?
C50 C51 H51 114.1 . . ?
C52 C51 H51 114.1 . . ?
C51 C52 C54 128.0(7) . . ?
C51 C52 N6 122.4(6) . . ?
C54 C52 N6 109.6(6) . . ?
C54 C53 H53A 109.5 . . ?
C54 C53 H53B 109.5 . . ?
H53A C53 H53B 109.5 . . ?
C54 C53 H53C 109.5 . . ?
H53A C53 H53C 109.5 . . ?
H53B C53 H53C 109.5 . . ?
C52 C54 C55 104.9(5) . . ?
C52 C54 C53 130.9(7) . . ?
C55 C54 C53 124.1(6) . . ?
C56 C55 C58 123.0(7) . . ?
C56 C55 C54 108.3(6) . . ?
C58 C55 C54 128.6(6) . . ?
N6 C56 C55 109.9(6) . . ?
N6 C56 C57 120.8(5) . . ?
C55 C56 C57 129.2(7) . . ?
C56 C57 H57A 109.5 . . ?
C56 C57 H57B 109.5 . . ?
H57A C57 H57B 109.5 . . ?
C56 C57 H57C 109.5 . . ?
H57A C57 H57C 109.5 . . ?
H57B C57 H57C 109.5 . . ?
C59 C58 C55 179.0(8) . . ?
C58 C59 C60 176.0(7) . . ?
C65 C60 C61 117.7(6) . . ?
C65 C60 C59 123.4(6) . . ?
C61 C60 C59 118.9(5) . . ?
C62 C61 C60 122.5(6) . . ?
C62 C61 H61 118.7 . . ?
C60 C61 H61 118.7 . . ?
C61 C62 C63 117.7(6) . . ?
C61 C62 H62 121.2 . . ?
C63 C62 H62 121.2 . . ?
N10 C63 C64 110.5(5) . . ?
N10 C63 C62 128.0(6) . . ?
C64 C63 C62 121.4(6) . . ?
C65 C64 C63 120.1(5) . . ?
C65 C64 C66 134.8(5) . . ?
C63 C64 C66 105.1(5) . . ?
C64 C65 C60 120.6(6) . . ?
C64 C65 H65 119.7 . . ?
C60 C65 H65 119.7 . . ?
C67 C66 C71 119.8(5) . . ?
C67 C66 C64 107.8(5) . . ?
C71 C66 C64 132.4(6) . . ?
C68 C67 C66 121.1(5) . . ?
C68 C67 N10 130.1(6) . . ?
C66 C67 N10 108.7(5) . . ?
C69 C68 C67 120.0(6) . . ?
C69 C68 H68 120.0 . . ?
C67 C68 H68 120.0 . . ?
C68 C69 C70 120.1(6) . . ?
C68 C69 H69 119.9 . . ?
C70 C69 H69 119.9 . . ?
C71 C70 C69 120.7(5) . . ?
C71 C70 C74 120.2(6) . . ?
C69 C70 C74 119.2(5) . . ?
C70 C71 C66 118.2(6) . . ?
C70 C71 H71 120.9 . . ?
C66 C71 H71 120.9 . . ?
N10 C72 C73 113.0(5) . . ?
N10 C72 H72A 109.0 . . ?
C73 C72 H72A 109.0 . . ?
N10 C72 H72B 109.0 . . ?
C73 C72 H72B 109.0 . . ?
H72A C72 H72B 107.8 . . ?
C72 C73 H73A 109.5 . . ?
C72 C73 H73B 109.5 . . ?
H73A C73 H73B 109.5 . . ?
C72 C73 H73C 109.5 . . ?
H73A C73 H73C 109.5 . . ?
H73B C73 H73C 109.5 . . ?
C75 C74 C70 177.6(7) . . ?
C74 C75 C78 178.1(7) . . ?
C77 C76 H76A 109.5 . . ?
C77 C76 H76B 109.5 . . ?
H76A C76 H76B 109.5 . . ?
C77 C76 H76C 109.5 . . ?
H76A C76 H76C 109.5 . . ?
H76B C76 H76C 109.5 . . ?
N7 C77 C78 111.6(5) . . ?
N7 C77 C76 122.2(6) . . ?
C78 C77 C76 126.2(5) . . ?
C79 C78 C75 127.6(6) . . ?
C79 C78 C77 106.0(5) . . ?
C75 C78 C77 126.4(6) . . ?
C78 C79 C81 106.1(5) . . ?
C78 C79 C80 126.6(6) . . ?
C81 C79 C80 127.3(5) . . ?
C79 C80 H80A 109.5 . . ?
C79 C80 H80B 109.5 . . ?
H80A C80 H80B 109.5 . . ?
C79 C80 H80C 109.5 . . ?
H80A C80 H80C 109.5 . . ?
H80B C80 H80C 109.5 . . ?
N7 C81 C82 123.4(5) . . ?
N7 C81 C79 109.9(5) . . ?
C82 C81 C79 126.7(6) . . ?
C83 C82 C81 129.1(6) . . ?
C83 C82 H82 115.4 . . ?
C81 C82 H82 115.4 . . ?
C82 C83 N8 123.9(5) . . ?
C82 C83 C85 126.7(6) . . ?
N8 C83 C85 109.5(5) . . ?
C85 C84 H84A 109.5 . . ?
C85 C84 H84B 109.5 . . ?
H84A C84 H84B 109.5 . . ?
C85 C84 H84C 109.5 . . ?
H84A C84 H84C 109.5 . . ?
H84B C84 H84C 109.5 . . ?
C86 C85 C83 105.8(5) . . ?
C86 C85 C84 128.1(5) . . ?
C83 C85 C84 126.1(6) . . ?
C85 C86 C87 107.8(5) . . ?
C85 C86 H86 126.1 . . ?
C87 C86 H86 126.1 . . ?
N8 C87 C86 111.2(5) . . ?
N8 C87 C88 120.5(5) . . ?
C86 C87 C88 128.3(5) . . ?
C87 C88 H88A 109.5 . . ?
C87 C88 H88B 109.5 . . ?
H88A C88 H88B 109.5 . . ?
C87 C88 H88C 109.5 . . ?
H88A C88 H88C 109.5 . . ?
H88B C88 H88C 109.5 . . ?
C2 N1 C6 106.1(5) . . ?
C2 N1 Co1 131.2(4) . . ?
C6 N1 Co1 122.7(4) . . ?
C12 N2 C8 105.9(5) . . ?
C12 N2 Co1 129.5(4) . . ?
C8 N2 Co1 124.3(4) . . ?
C23 N9 C19 107.7(5) . . ?
C23 N9 C28 126.5(5) . . ?
C19 N9 C28 125.8(5) . . ?
C33 N3 C37 107.8(5) . . ?
C33 N3 Co2 128.4(5) . . ?
C37 N3 Co2 123.1(4) . . ?
C43 N4 C39 106.2(5) . . ?
C43 N4 Co2 129.6(4) . . ?
C39 N4 Co2 123.8(4) . . ?
C46 N5 C50 105.1(5) . . ?
C46 N5 Co1 130.2(4) . . ?
C50 N5 Co1 124.7(4) . . ?
C56 N6 C52 107.3(5) . . ?
C56 N6 Co1 129.5(4) . . ?
C52 N6 Co1 122.9(4) . . ?
C63 N10 C67 107.7(5) . . ?
C63 N10 C72 125.9(5) . . ?
C67 N10 C72 126.0(5) . . ?
C77 N7 C81 106.4(5) . . ?
C77 N7 Co2 128.7(4) . . ?
C81 N7 Co2 124.8(3) . . ?
C87 N8 C83 105.7(4) . . ?
C87 N8 Co2 130.9(4) . . ?
C83 N8 Co2 123.3(4) . . ?
N2 Co1 N5 120.5(2) . . ?
N2 Co1 N1 95.73(19) . . ?
N5 Co1 N1 115.82(19) . . ?
N2 Co1 N6 110.11(19) . . ?
N5 Co1 N6 95.6(2) . . ?
N1 Co1 N6 120.83(19) . . ?
N7 Co2 N8 95.48(18) . . ?
N7 Co2 N3 108.37(18) . . ?
N8 Co2 N3 122.50(19) . . ?
N7 Co2 N4 119.60(18) . . ?
N8 Co2 N4 117.35(18) . . ?
N3 Co2 N4 95.1(2) . . ?
Cl3 C89 Cl2 113.6(4) . . ?
Cl3 C89 Cl1 112.4(4) . . ?
Cl2 C89 Cl1 113.1(4) . . ?
Cl3 C89 H89 105.6 . . ?
Cl2 C89 H89 105.6 . . ?
Cl1 C89 H89 105.6 . . ?
Cl4A C90A Cl5A 112.2(6) . . ?
Cl4A C90A Cl6A 114.6(6) . . ?
Cl5A C90A Cl6A 112.8(6) . . ?
Cl4A C90A H90A 105.4 . . ?
Cl5A C90A H90A 105.4 . . ?
Cl6A C90A H90A 105.4 . . ?
Cl6B C90B Cl4B 116.1(7) . . ?
Cl6B C90B Cl5B 114.1(7) . . ?
Cl4B C90B Cl5B 112.8(7) . . ?
Cl6B C90B H90B 104.0 . . ?
Cl4B C90B H90B 104.0 . . ?
Cl5B C90B H90B 104.0 . . ?

loop_
_geom_bond_atom_site_label_1
_geom_bond_atom_site_label_2
_geom_bond_distance
_geom_bond_site_symmetry_2
_geom_bond_publ_flag
C1 C2 1.493(8) . ?
C1 H1A 0.9800 . ?
C1 H1B 0.9800 . ?
C1 H1C 0.9800 . ?
C2 N1 1.333(7) . ?
C2 C3 1.422(8) . ?
C3 C4 1.349(8) . ?
C3 H3 0.9500 . ?
C4 C6 1.438(8) . ?
C4 C5 1.500(9) . ?
C5 H5A 0.9800 . ?
C5 H5B 0.9800 . ?
C5 H5C 0.9800 . ?
C6 C7 1.386(8) . ?
C6 N1 1.408(7) . ?
C7 C8 1.373(7) . ?
C7 H7 0.9500 . ?
C8 N2 1.399(7) . ?
C8 C9 1.408(7) . ?
C9 C11 1.376(8) . ?
C9 C10 1.499(8) . ?
C10 H10A 0.9800 . ?
C10 H10B 0.9800 . ?
C10 H10C 0.9800 . ?
C11 C12 1.421(8) . ?
C11 C14 1.436(9) . ?
C12 N2 1.350(7) . ?
C12 C13 1.499(8) . ?
C13 H13A 0.9800 . ?
C13 H13B 0.9800 . ?
C13 H13C 0.9800 . ?
C14 C15 1.193(8) . ?
C15 C16 1.431(8) . ?
C16 C17 1.390(8) . ?
C16 C21 1.391(7) . ?
C17 C18 1.359(8) . ?
C17 H17 0.9500 . ?
C18 C19 1.405(7) . ?
C18 H18 0.9500 . ?
C19 N9 1.397(7) . ?
C19 C20 1.406(8) . ?
C20 C21 1.389(7) . ?
C20 C22 1.448(7) . ?
C21 H21 0.9500 . ?
C22 C27 1.382(8) . ?
C22 C23 1.406(8) . ?
C23 N9 1.377(7) . ?
C23 C24 1.380(8) . ?
C24 C25 1.383(8) . ?
C24 H24 0.9500 . ?
C25 C26 1.393(9) . ?
C25 H25 0.9500 . ?
C26 C27 1.412(8) . ?
C26 C30 1.458(10) . ?
C27 H27 0.9500 . ?
C28 N9 1.439(7) . ?
C28 C29 1.477(10) . ?
C28 H28A 0.9900 . ?
C28 H28B 0.9900 . ?
C29 H29A 0.9800 . ?
C29 H29B 0.9800 . ?
C29 H29C 0.9800 . ?
C30 C31 1.187(9) . ?
C31 C34 1.413(9) . ?
C32 C33 1.508(9) . ?
C32 H32A 0.9800 . ?
C32 H32B 0.9800 . ?
C32 H32C 0.9800 . ?
C33 N3 1.311(7) . ?
C33 C34 1.443(8) . ?
C34 C35 1.369(9) . ?
C35 C37 1.440(8) . ?
C35 C36 1.488(9) . ?
C36 H36A 0.9800 . ?
C36 H36B 0.9800 . ?
C36 H36C 0.9800 . ?
C37 C38 1.364(8) . ?
C37 N3 1.391(7) . ?
C38 C39 1.404(8) . ?
C38 H38 0.9500 . ?
C39 C41 1.393(8) . ?
C39 N4 1.407(7) . ?
C40 C41 1.494(8) . ?
C40 H40A 0.9800 . ?
C40 H40B 0.9800 . ?
C40 H40C 0.9800 . ?
C41 C42 1.379(8) . ?
C42 C43 1.405(8) . ?
C42 H42 0.9500 . ?
C43 N4 1.345(7) . ?
C43 C44 1.482(8) . ?
C44 H44A 0.9800 . ?
C44 H44B 0.9800 . ?
C44 H44C 0.9800 . ?
C45 C46 1.494(8) . ?
C45 H45A 0.9800 . ?
C45 H45B 0.9800 . ?
C45 H45C 0.9800 . ?
C46 N5 1.331(7) . ?
C46 C47 1.388(8) . ?
C47 C48 1.348(9) . ?
C47 H47 0.9500 . ?
C48 C50 1.406(9) . ?
C48 C49 1.533(10) . ?
C49 H49A 0.9800 . ?
C49 H49B 0.9800 . ?
C49 H49C 0.9800 . ?
C50 C51 1.372(9) . ?
C50 N5 1.396(7) . ?
C51 C52 1.377(9) . ?
C51 H51 0.9500 . ?
C52 C54 1.414(8) . ?
C52 N6 1.432(7) . ?
C53 C54 1.476(8) . ?
C53 H53A 0.9800 . ?
C53 H53B 0.9800 . ?
C53 H53C 0.9800 . ?
C54 C55 1.426(9) . ?
C55 C56 1.419(8) . ?
C55 C58 1.421(9) . ?
C56 N6 1.342(7) . ?
C56 C57 1.458(8) . ?
C57 H57A 0.9800 . ?
C57 H57B 0.9800 . ?
C57 H57C 0.9800 . ?
C58 C59 1.197(9) . ?
C59 C60 1.423(9) . ?
C60 C65 1.404(7) . ?
C60 C61 1.418(9) . ?
C61 C62 1.369(9) . ?
C61 H61 0.9500 . ?
C62 C63 1.405(7) . ?
C62 H62 0.9500 . ?
C63 N10 1.382(7) . ?
C63 C64 1.387(7) . ?
C64 C65 1.376(7) . ?
C64 C66 1.448(7) . ?
C65 H65 0.9500 . ?
C66 C67 1.385(7) . ?
C66 C71 1.414(7) . ?
C67 C68 1.365(7) . ?
C67 N10 1.385(6) . ?
C68 C69 1.356(7) . ?
C68 H68 0.9500 . ?
C69 C70 1.416(8) . ?
C69 H69 0.9500 . ?
C70 C71 1.369(7) . ?
C70 C74 1.469(8) . ?
C71 H71 0.9500 . ?
C72 N10 1.446(7) . ?
C72 C73 1.485(8) . ?
C72 H72A 0.9900 . ?
C72 H72B 0.9900 . ?
C73 H73A 0.9800 . ?
C73 H73B 0.9800 . ?
C73 H73C 0.9800 . ?
C74 C75 1.189(7) . ?
C75 C78 1.402(8) . ?
C76 C77 1.494(8) . ?
C76 H76A 0.9800 . ?
C76 H76B 0.9800 . ?
C76 H76C 0.9800 . ?
C77 N7 1.334(6) . ?
C77 C78 1.410(8) . ?
C78 C79 1.400(8) . ?
C79 C81 1.409(7) . ?
C79 C80 1.503(8) . ?
C80 H80A 0.9800 . ?
C80 H80B 0.9800 . ?
C80 H80C 0.9800 . ?
C81 N7 1.386(7) . ?
C81 C82 1.395(7) . ?
C82 C83 1.394(8) . ?
C82 H82 0.9500 . ?
C83 N8 1.409(7) . ?
C83 C85 1.419(7) . ?
C84 C85 1.502(8) . ?
C84 H84A 0.9800 . ?
C84 H84B 0.9800 . ?
C84 H84C 0.9800 . ?
C85 C86 1.382(8) . ?
C86 C87 1.400(7) . ?
C86 H86 0.9500 . ?
C87 N8 1.345(6) . ?
C87 C88 1.461(8) . ?
C88 H88A 0.9800 . ?
C88 H88B 0.9800 . ?
C88 H88C 0.9800 . ?
N1 Co1 1.973(4) . ?
N2 Co1 1.961(4) . ?
N3 Co2 1.983(5) . ?
N4 Co2 1.983(5) . ?
N5 Co1 1.965(5) . ?
N6 Co1 1.980(5) . ?
N7 Co2 1.968(5) . ?
N8 Co2 1.974(4) . ?
C89 Cl3 1.708(6) . ?
C89 Cl2 1.719(6) . ?
C89 Cl1 1.720(6) . ?
C89 H89 1.0000 . ?
C90A Cl4A 1.701(7) . ?
C90A Cl5A 1.703(7) . ?
C90A Cl6A 1.708(7) . ?
C90A H90A 1.0000 . ?
C90B Cl6B 1.695(7) . ?
C90B Cl4B 1.704(7) . ?
C90B Cl5B 1.705(7) . ?
C90B H90B 1.0000 . ?

loop_
_geom_torsion_atom_site_label_1
_geom_torsion_atom_site_label_2
_geom_torsion_atom_site_label_3
_geom_torsion_atom_site_label_4
_geom_torsion
_geom_torsion_site_symmetry_1
_geom_torsion_site_symmetry_2
_geom_torsion_site_symmetry_3
_geom_torsion_site_symmetry_4
_geom_torsion_publ_flag
N1 C2 C3 C4 0.0(8) . . . . ?
C1 C2 C3 C4 179.5(7) . . . . ?
C2 C3 C4 C6 1.0(8) . . . . ?
C2 C3 C4 C5 -177.8(7) . . . . ?
C3 C4 C6 C7 -178.7(7) . . . . ?
C5 C4 C6 C7 0.1(12) . . . . ?
C3 C4 C6 N1 -1.6(8) . . . . ?
C5 C4 C6 N1 177.3(7) . . . . ?
N1 C6 C7 C8 2.2(11) . . . . ?
C4 C6 C7 C8 179.0(7) . . . . ?
C6 C7 C8 N2 -3.4(11) . . . . ?
C6 C7 C8 C9 174.6(7) . . . . ?
C7 C8 C9 C11 -178.0(6) . . . . ?
N2 C8 C9 C11 0.3(7) . . . . ?
C7 C8 C9 C10 0.4(11) . . . . ?
N2 C8 C9 C10 178.7(6) . . . . ?
C8 C9 C11 C12 -0.7(7) . . . . ?
C10 C9 C11 C12 -179.2(6) . . . . ?
C8 C9 C11 C14 177.3(6) . . . . ?
C10 C9 C11 C14 -1.1(11) . . . . ?
C9 C11 C12 N2 0.9(8) . . . . ?
C14 C11 C12 N2 -177.1(6) . . . . ?
C9 C11 C12 C13 -178.9(7) . . . . ?
C14 C11 C12 C13 3.1(12) . . . . ?
C21 C16 C17 C18 0.7(11) . . . . ?
C15 C16 C17 C18 -178.3(7) . . . . ?
C16 C17 C18 C19 0.2(11) . . . . ?
C17 C18 C19 N9 -179.1(7) . . . . ?
C17 C18 C19 C20 -1.7(11) . . . . ?
N9 C19 C20 C21 -180.0(6) . . . . ?
C18 C19 C20 C21 2.1(11) . . . . ?
N9 C19 C20 C22 -1.2(8) . . . . ?
C18 C19 C20 C22 -179.1(6) . . . . ?
C19 C20 C21 C16 -1.2(10) . . . . ?
C22 C20 C21 C16 -179.6(7) . . . . ?
C17 C16 C21 C20 -0.2(11) . . . . ?
C15 C16 C21 C20 178.8(7) . . . . ?
C21 C20 C22 C27 -4.3(14) . . . . ?
C19 C20 C22 C27 177.2(8) . . . . ?
C21 C20 C22 C23 -179.5(8) . . . . ?
C19 C20 C22 C23 2.0(8) . . . . ?
C27 C22 C23 N9 -178.1(6) . . . . ?
C20 C22 C23 N9 -2.2(8) . . . . ?
C27 C22 C23 C24 1.7(11) . . . . ?
C20 C22 C23 C24 177.6(7) . . . . ?
N9 C23 C24 C25 -179.9(7) . . . . ?
C22 C23 C24 C25 0.4(11) . . . . ?
C23 C24 C25 C26 -1.2(12) . . . . ?
C24 C25 C26 C27 -0.1(12) . . . . ?
C24 C25 C26 C30 -175.9(8) . . . . ?
C23 C22 C27 C26 -3.0(11) . . . . ?
C20 C22 C27 C26 -177.6(7) . . . . ?
C25 C26 C27 C22 2.2(11) . . . . ?
C30 C26 C27 C22 178.0(7) . . . . ?
N3 C33 C34 C35 -0.2(7) . . . . ?
C32 C33 C34 C35 179.5(6) . . . . ?
N3 C33 C34 C31 -180.0(6) . . . . ?
C32 C33 C34 C31 -0.3(10) . . . . ?
C31 C34 C35 C37 179.0(6) . . . . ?
C33 C34 C35 C37 -0.8(6) . . . . ?
C31 C34 C35 C36 -1.9(11) . . . . ?
C33 C34 C35 C36 178.3(6) . . . . ?
C34 C35 C37 C38 -176.1(6) . . . . ?
C36 C35 C37 C38 4.9(10) . . . . ?
C34 C35 C37 N3 1.4(6) . . . . ?
C36 C35 C37 N3 -177.6(6) . . . . ?
N3 C37 C38 C39 0.4(10) . . . . ?
C35 C37 C38 C39 177.5(6) . . . . ?
C37 C38 C39 C41 -178.2(6) . . . . ?
C37 C38 C39 N4 0.2(9) . . . . ?
C38 C39 C41 C42 -179.8(6) . . . . ?
N4 C39 C41 C42 1.6(6) . . . . ?
C38 C39 C41 C40 -0.5(10) . . . . ?
N4 C39 C41 C40 -179.0(5) . . . . ?
C39 C41 C42 C43 -1.5(7) . . . . ?
C40 C41 C42 C43 179.2(6) . . . . ?
C41 C42 C43 N4 0.8(6) . . . . ?
C41 C42 C43 C44 -178.2(6) . . . . ?
N5 C46 C47 C48 -0.1(8) . . . . ?
C45 C46 C47 C48 179.0(7) . . . . ?
C46 C47 C48 C50 0.8(9) . . . . ?
C46 C47 C48 C49 -179.9(8) . . . . ?
C47 C48 C50 C51 178.4(7) . . . . ?
C49 C48 C50 C51 -1.0(14) . . . . ?
C47 C48 C50 N5 -1.2(9) . . . . ?
C49 C48 C50 N5 179.5(8) . . . . ?
N5 C50 C51 C52 2.0(12) . . . . ?
C48 C50 C51 C52 -177.5(7) . . . . ?
C50 C51 C52 C54 172.8(7) . . . . ?
C50 C51 C52 N6 -3.9(11) . . . . ?
C51 C52 C54 C55 -176.9(6) . . . . ?
N6 C52 C54 C55 0.1(6) . . . . ?
C51 C52 C54 C53 5.4(11) . . . . ?
N6 C52 C54 C53 -177.5(6) . . . . ?
C52 C54 C55 C56 0.2(6) . . . . ?
C53 C54 C55 C56 178.0(6) . . . . ?
C52 C54 C55 C58 178.7(6) . . . . ?
C53 C54 C55 C58 -3.4(10) . . . . ?
C58 C55 C56 N6 -179.1(5) . . . . ?
C54 C55 C56 N6 -0.4(7) . . . . ?
C58 C55 C56 C57 4.5(10) . . . . ?
C54 C55 C56 C57 -176.8(6) . . . . ?
C65 C60 C61 C62 -1.9(9) . . . . ?
C59 C60 C61 C62 178.1(6) . . . . ?
C60 C61 C62 C63 2.9(9) . . . . ?
C61 C62 C63 N10 178.3(6) . . . . ?
C61 C62 C63 C64 -2.0(9) . . . . ?
N10 C63 C64 C65 179.9(5) . . . . ?
C62 C63 C64 C65 0.1(8) . . . . ?
N10 C63 C64 C66 0.8(6) . . . . ?
C62 C63 C64 C66 -179.0(5) . . . . ?
C63 C64 C65 C60 1.0(8) . . . . ?
C66 C64 C65 C60 179.8(6) . . . . ?
C61 C60 C65 C64 -0.2(8) . . . . ?
C59 C60 C65 C64 179.9(5) . . . . ?
C65 C64 C66 C67 -178.9(6) . . . . ?
C63 C64 C66 C67 0.0(6) . . . . ?
C65 C64 C66 C71 -0.9(10) . . . . ?
C63 C64 C66 C71 178.0(5) . . . . ?
C71 C66 C67 C68 3.4(8) . . . . ?
C64 C66 C67 C68 -178.3(5) . . . . ?
C71 C66 C67 N10 -179.1(4) . . . . ?
C64 C66 C67 N10 -0.8(6) . . . . ?
C66 C67 C68 C69 -2.7(9) . . . . ?
N10 C67 C68 C69 -179.6(5) . . . . ?
C67 C68 C69 C70 0.5(9) . . . . ?
C68 C69 C70 C71 0.9(9) . . . . ?
C68 C69 C70 C74 -177.5(6) . . . . ?
C69 C70 C71 C66 -0.2(8) . . . . ?
C74 C70 C71 C66 178.2(5) . . . . ?
C67 C66 C71 C70 -1.9(8) . . . . ?
C64 C66 C71 C70 -179.7(6) . . . . ?
N7 C77 C78 C79 -0.2(7) . . . . ?
C76 C77 C78 C79 179.3(6) . . . . ?
N7 C77 C78 C75 -177.5(5) . . . . ?
C76 C77 C78 C75 1.9(10) . . . . ?
C75 C78 C79 C81 177.8(6) . . . . ?
C77 C78 C79 C81 0.5(6) . . . . ?
C75 C78 C79 C80 -2.8(10) . . . . ?
C77 C78 C79 C80 179.9(6) . . . . ?
C78 C79 C81 N7 -0.6(6) . . . . ?
C80 C79 C81 N7 180.0(6) . . . . ?
C78 C79 C81 C82 -179.6(5) . . . . ?
C80 C79 C81 C82 1.1(10) . . . . ?
N7 C81 C82 C83 -3.2(9) . . . . ?
C79 C81 C82 C83 175.6(6) . . . . ?
C81 C82 C83 N8 1.8(9) . . . . ?
C81 C82 C83 C85 -179.4(6) . . . . ?
C82 C83 C85 C86 179.9(6) . . . . ?
N8 C83 C85 C86 -1.2(6) . . . . ?
C82 C83 C85 C84 -1.0(10) . . . . ?
N8 C83 C85 C84 178.0(6) . . . . ?
C83 C85 C86 C87 0.5(7) . . . . ?
C84 C85 C86 C87 -178.7(6) . . . . ?
C85 C86 C87 N8 0.4(7) . . . . ?
C85 C86 C87 C88 -179.1(6) . . . . ?
C3 C2 N1 C6 -0.9(7) . . . . ?
C1 C2 N1 C6 179.5(6) . . . . ?
C3 C2 N1 Co1 -179.5(4) . . . . ?
C1 C2 N1 Co1 0.9(10) . . . . ?
C7 C6 N1 C2 178.8(6) . . . . ?
C4 C6 N1 C2 1.5(7) . . . . ?
C7 C6 N1 Co1 -2.5(9) . . . . ?
C4 C6 N1 Co1 -179.7(4) . . . . ?
C11 C12 N2 C8 -0.8(7) . . . . ?
C13 C12 N2 C8 179.1(6) . . . . ?
C11 C12 N2 Co1 172.7(4) . . . . ?
C13 C12 N2 Co1 -7.5(9) . . . . ?
C7 C8 N2 C12 178.6(6) . . . . ?
C9 C8 N2 C12 0.3(7) . . . . ?
C7 C8 N2 Co1 4.7(9) . . . . ?
C9 C8 N2 Co1 -173.6(4) . . . . ?
C24 C23 N9 C19 -178.3(8) . . . . ?
C22 C23 N9 C19 1.5(8) . . . . ?
C24 C23 N9 C28 2.9(12) . . . . ?
C22 C23 N9 C28 -177.3(7) . . . . ?
C18 C19 N9 C23 177.5(7) . . . . ?
C20 C19 N9 C23 -0.1(8) . . . . ?
C18 C19 N9 C28 -3.7(12) . . . . ?
C20 C19 N9 C28 178.6(7) . . . . ?
C29 C28 N9 C23 92.0(9) . . . . ?
C29 C28 N9 C19 -86.5(8) . . . . ?
C34 C33 N3 C37 1.1(6) . . . . ?
C32 C33 N3 C37 -178.6(5) . . . . ?
C34 C33 N3 Co2 171.4(4) . . . . ?
C32 C33 N3 Co2 -8.3(8) . . . . ?
C38 C37 N3 C33 176.0(5) . . . . ?
C35 C37 N3 C33 -1.6(6) . . . . ?
C38 C37 N3 Co2 5.1(8) . . . . ?
C35 C37 N3 Co2 -172.5(4) . . . . ?
C42 C43 N4 C39 0.2(6) . . . . ?
C44 C43 N4 C39 179.3(5) . . . . ?
C42 C43 N4 Co2 -172.9(4) . . . . ?
C44 C43 N4 Co2 6.2(7) . . . . ?
C41 C39 N4 C43 -1.1(6) . . . . ?
C38 C39 N4 C43 -179.8(5) . . . . ?
C41 C39 N4 Co2 172.5(4) . . . . ?
C38 C39 N4 Co2 -6.2(7) . . . . ?
C47 C46 N5 C50 -0.6(7) . . . . ?
C45 C46 N5 C50 -179.8(6) . . . . ?
C47 C46 N5 Co1 179.5(4) . . . . ?
C45 C46 N5 Co1 0.4(9) . . . . ?
C51 C50 N5 C46 -178.5(6) . . . . ?
C48 C50 N5 C46 1.1(7) . . . . ?
C51 C50 N5 Co1 1.4(9) . . . . ?
C48 C50 N5 Co1 -179.1(5) . . . . ?
C55 C56 N6 C52 0.5(6) . . . . ?
C57 C56 N6 C52 177.2(5) . . . . ?
C55 C56 N6 Co1 174.7(4) . . . . ?
C57 C56 N6 Co1 -8.6(8) . . . . ?
C51 C52 N6 C56 176.9(6) . . . . ?
C54 C52 N6 C56 -0.4(6) . . . . ?
C51 C52 N6 Co1 2.2(8) . . . . ?
C54 C52 N6 Co1 -175.0(4) . . . . ?
C64 C63 N10 C67 -1.3(6) . . . . ?
C62 C63 N10 C67 178.5(5) . . . . ?
C64 C63 N10 C72 -174.7(5) . . . . ?
C62 C63 N10 C72 5.0(9) . . . . ?
C68 C67 N10 C63 178.5(6) . . . . ?
C66 C67 N10 C63 1.2(6) . . . . ?
C68 C67 N10 C72 -8.1(9) . . . . ?
C66 C67 N10 C72 174.7(5) . . . . ?
C73 C72 N10 C63 86.5(7) . . . . ?
C73 C72 N10 C67 -85.8(7) . . . . ?
C78 C77 N7 C81 -0.2(6) . . . . ?
C76 C77 N7 C81 -179.7(6) . . . . ?
C78 C77 N7 Co2 176.0(4) . . . . ?
C76 C77 N7 Co2 -3.4(8) . . . . ?
C82 C81 N7 C77 179.5(5) . . . . ?
C79 C81 N7 C77 0.5(6) . . . . ?
C82 C81 N7 Co2 3.1(8) . . . . ?
C79 C81 N7 Co2 -175.9(4) . . . . ?
C86 C87 N8 C83 -1.1(6) . . . . ?
C88 C87 N8 C83 178.5(5) . . . . ?
C86 C87 N8 Co2 179.8(4) . . . . ?
C88 C87 N8 Co2 -0.5(8) . . . . ?
C82 C83 N8 C87 -179.6(5) . . . . ?
C85 C83 N8 C87 1.4(6) . . . . ?
C82 C83 N8 Co2 -0.4(8) . . . . ?
C85 C83 N8 Co2 -179.5(4) . . . . ?
C12 N2 Co1 N5 59.0(6) . . . . ?
C8 N2 Co1 N5 -128.6(5) . . . . ?
C12 N2 Co1 N1 -176.5(5) . . . . ?
C8 N2 Co1 N1 -4.1(5) . . . . ?
C12 N2 Co1 N6 -50.6(6) . . . . ?
C8 N2 Co1 N6 121.7(5) . . . . ?
C46 N5 Co1 N2 60.5(6) . . . . ?
C50 N5 Co1 N2 -119.3(5) . . . . ?
C46 N5 Co1 N1 -53.9(6) . . . . ?
C50 N5 Co1 N1 126.2(5) . . . . ?
C46 N5 Co1 N6 177.8(5) . . . . ?
C50 N5 Co1 N6 -2.0(5) . . . . ?
C2 N1 Co1 N2 -178.7(6) . . . . ?
C6 N1 Co1 N2 3.0(5) . . . . ?
C2 N1 Co1 N5 -50.7(6) . . . . ?
C6 N1 Co1 N5 130.9(4) . . . . ?
C2 N1 Co1 N6 63.8(6) . . . . ?
C6 N1 Co1 N6 -114.6(5) . . . . ?
C56 N6 Co1 N2 -47.7(5) . . . . ?
C52 N6 Co1 N2 125.7(4) . . . . ?
C56 N6 Co1 N5 -173.1(5) . . . . ?
C52 N6 Co1 N5 0.3(4) . . . . ?
C56 N6 Co1 N1 62.3(5) . . . . ?
C52 N6 Co1 N1 -124.3(4) . . . . ?
C77 N7 Co2 N8 -177.2(5) . . . . ?
C81 N7 Co2 N8 -1.6(5) . . . . ?
C77 N7 Co2 N3 -50.3(5) . . . . ?
C81 N7 Co2 N3 125.3(4) . . . . ?
C77 N7 Co2 N4 57.0(5) . . . . ?
C81 N7 Co2 N4 -127.4(4) . . . . ?
C87 N8 Co2 N7 179.2(5) . . . . ?
C83 N8 Co2 N7 0.4(4) . . . . ?
C87 N8 Co2 N3 63.4(5) . . . . ?
C83 N8 Co2 N3 -115.5(4) . . . . ?
C87 N8 Co2 N4 -53.3(5) . . . . ?
C83 N8 Co2 N4 127.8(4) . . . . ?
C33 N3 Co2 N7 -53.5(5) . . . . ?
C37 N3 Co2 N7 115.5(4) . . . . ?
C33 N3 Co2 N8 55.9(5) . . . . ?
C37 N3 Co2 N8 -135.2(4) . . . . ?
C33 N3 Co2 N4 -177.0(5) . . . . ?
C37 N3 Co2 N4 -8.0(4) . . . . ?
C43 N4 Co2 N7 66.1(5) . . . . ?
C39 N4 Co2 N7 -105.9(4) . . . . ?
C43 N4 Co2 N8 -48.6(5) . . . . ?
C39 N4 Co2 N8 139.4(4) . . . . ?
C43 N4 Co2 N3 -179.4(4) . . . . ?
C39 N4 Co2 N3 8.6(4) . . . . ?
